data_7714723
loop_
_publ_author_name
'Alloun, Fouad'
'Hadouchi, Mohammed'
'El Arni, Sirine'
'Assani, Abderrazzak'
'Saadi, Mohamed'
'El Marssi, Mimoun'
'Lahmar, Abdelilah'
'El Ammari, Lahcen'

_publ_section_title
;
 A novel phosphate with Co<sup>II</sup> square planar coordination,
 BaCo<sub>0.5</sub>Fe(PO<sub>4</sub>)<sub>2</sub>: structural and magnetic
 features.
;
_journal_issue 4
_journal_name_full 'Dalton transactions (Cambridge, England : 2003)'
_journal_page_first 1630
_journal_page_last 1639
_journal_paper_doi 10.1039/d3dt03539e
_journal_volume 53
_journal_year 2024
_chemical_formula_moiety 'Ba Co0.50 Fe O8 P2'
_chemical_formula_structural BaCo0.5Fe(PO4)2
_chemical_formula_sum 'Ba Co0.5 Fe O8 P2'
_chemical_formula_weight 412.60
_space_group_crystal_system monoclinic
_space_group_IT_number 14
_space_group_name_Hall '-P 2ybc'
_space_group_name_H-M_alt 'P 1 21/c 1'
_atom_sites_solution_primary direct
_atom_sites_solution_secondary difmap
_audit_creation_method SHELXL-2018/3
_audit_update_record
;
2023-10-23 deposited with the CCDC.	2023-12-15 downloaded from the CCDC.
;
_cell_angle_alpha 90
_cell_angle_beta 93.1330(10)
_cell_angle_gamma 90
_cell_formula_units_Z 12
_cell_length_a 8.7062(3)
_cell_length_b 9.9946(3)
_cell_length_c 21.8900(7)
_cell_measurement_reflns_used 6910
_cell_measurement_temperature 296(2)
_cell_measurement_theta_max 32.576
_cell_measurement_theta_min 2.343
_cell_volume 1901.91(11)
_computing_cell_refinement 'SAINT (Bruker, 2016)'
_computing_data_collection 'APEX3 (Bruker, 2016)'
_computing_data_reduction SAINT
_computing_molecular_graphics 'Ortep-3 (Farrugia, 2012); DIAMOND (Brandenburg, 2006)'
_computing_publication_material 'PublCIF (Westrip, 2010)'
_computing_structure_refinement 'SHELXL-2018/3 (Sheldrick, 2015<i>b</i>)'
_computing_structure_solution 'SHELXT 2014/5 (Sheldrick, 2015<i>a</i>)'
_diffrn_ambient_temperature 296(2)
_diffrn_detector 'PHOTON100 CMOS area-detector'
_diffrn_measured_fraction_theta_full 0.999
_diffrn_measured_fraction_theta_max 1.000
_diffrn_measurement_device_type 'Bruker D8 VENTURE Diffractometer'
_diffrn_measurement_method '\f and \w scans'
_diffrn_radiation_monochromator 'HELIOS mirror optics'
_diffrn_radiation_source 'INCOATEC I\mS micro-focus source'
_diffrn_radiation_type MoK\a
_diffrn_radiation_wavelength 0.71073
_diffrn_reflns_av_R_equivalents 0.0455
_diffrn_reflns_av_unetI/netI 0.0253
_diffrn_reflns_Laue_measured_fraction_full 0.999
_diffrn_reflns_Laue_measured_fraction_max 1.000
_diffrn_reflns_limit_h_max 13
_diffrn_reflns_limit_h_min -13
_diffrn_reflns_limit_k_max 15
_diffrn_reflns_limit_k_min -15
_diffrn_reflns_limit_l_max 32
_diffrn_reflns_limit_l_min -33
_diffrn_reflns_number 65115
_diffrn_reflns_point_group_measured_fraction_full 0.999
_diffrn_reflns_point_group_measured_fraction_max 1.000
_diffrn_reflns_theta_full 25.242
_diffrn_reflns_theta_max 32.576
_diffrn_reflns_theta_min 2.343
_exptl_absorpt_coefficient_mu 10.237
_exptl_absorpt_correction_T_max 0.7478
_exptl_absorpt_correction_T_min 0.5725
_exptl_absorpt_correction_type multi-scan
_exptl_absorpt_process_details '(SADABS; Krause <i>et al.</i>, 2015)'
_exptl_crystal_colour Brown
_exptl_crystal_density_diffrn 4.323
_exptl_crystal_description Block
_exptl_crystal_F_000 2274
_exptl_crystal_recrystallization_method 'From the Melt'
_exptl_crystal_size_max 0.30
_exptl_crystal_size_mid 0.27
_exptl_crystal_size_min 0.21
_refine_diff_density_max 2.502
_refine_diff_density_min -1.283
_refine_diff_density_rms 0.169
_refine_ls_extinction_coef 0.00027(4)
_refine_ls_extinction_expression Fc^*^=kFc[1+0.001xFc^2^\l^3^/sin(2\q)]^-1/4^
_refine_ls_extinction_method 'SHELXL-2018/3 (Sheldrick 2018)'
_refine_ls_goodness_of_fit_ref 1.017
_refine_ls_hydrogen_treatment undef
_refine_ls_matrix_type full
_refine_ls_number_parameters 344
_refine_ls_number_reflns 6910
_refine_ls_number_restraints 0
_refine_ls_restrained_S_all 1.017
_refine_ls_R_factor_all 0.0326
_refine_ls_R_factor_gt 0.0222
_refine_ls_shift/su_max 0.002
_refine_ls_shift/su_mean 0.000
_refine_ls_structure_factor_coef Fsqd
_refine_ls_weighting_details 'w=1/[\s^2^(Fo^2^)+(0.0213P)^2^+4.4442P] where P=(Fo^2^+2Fc^2^)/3'
_refine_ls_weighting_scheme calc
_refine_ls_wR_factor_gt 0.0476
_refine_ls_wR_factor_ref 0.0501
_reflns_Friedel_coverage 0.000
_reflns_number_gt 5817
_reflns_number_total 6910
_reflns_threshold_expression 'I > 2\s(I)'
_cod_data_source_file d3dt03539e2.cif
_cod_data_source_block shelx
_cod_depositor_comments 'Adding full bibliography for 7714723.cif.'
_cod_original_sg_symbol_H-M 'P 21/c'
_cod_original_formula_sum 'Ba Co0.50 Fe O8 P2'
_cod_database_code 7714723
_publcif_datablock.id {9c06847f-d4fa-402f-8483-b0a90cd204a3}

_shelx_space_group_comment
;
The symmetry employed for this shelxl refinement is uniquely defined
by the following loop, which should always be used as a source of
symmetry information in preference to the above space-group names.
They are only intended as comments.
;

loop_
_space_group_symop_operation_xyz
'x, y, z'
'-x, y+1/2, -z+1/2'
'-x, -y, -z'
'x, -y-1/2, z-1/2'

loop_
_atom_site_label
_atom_site_type_symbol
_atom_site_fract_x
_atom_site_fract_y
_atom_site_fract_z
_atom_site_U_iso_or_equiv
_atom_site_adp_type
_atom_site_occupancy
_atom_site_site_symmetry_order
_atom_site_calc_flag
_atom_site_refinement_flags_posn
_atom_site_refinement_flags_adp
_atom_site_refinement_flags_occupancy
_atom_site_disorder_assembly
_atom_site_disorder_group
Ba1 Ba 0.23660(2) 0.69662(2) 0.79151(2) 0.01338(4) Uani 1 1 d . . . . .
Ba2 Ba 0.78899(2) 0.89505(2) 0.53955(2) 0.01146(4) Uani 1 1 d . . . . .
Ba3 Ba 0.68518(2) 0.60149(2) 0.34770(2) 0.01731(4) Uani 1 1 d . . . . .
Fe1 Fe 0.12508(4) 1.02053(4) 0.62723(2) 0.00715(7) Uani 1 1 d . . . . .
Fe2 Fe 0.39549(4) 0.70234(4) 0.46391(2) 0.00948(7) Uani 1 1 d . . . . .
Fe3 Fe 0.46433(4) 0.21044(4) 0.32260(2) 0.00747(7) Uani 1 1 d . . . . .
Co1A Co 0.000000 0.500000 0.500000 0.0175(3) Uani 0.2782 2 d S . P . .
Co1B Co -0.0222(2) 0.4842(2) 0.48780(9) 0.0175(3) Uani 0.3609 1 d . . P . .
Co2 Co 0.06786(4) 1.07921(4) 0.83743(2) 0.01349(8) Uani 1 1 d . . . . .
P1 P 0.35075(7) 1.00975(6) 0.75604(3) 0.00695(11) Uani 1 1 d . . . . .
P2 P 0.21264(7) 0.71721(7) 0.59457(3) 0.00769(12) Uani 1 1 d . . . . .
P3 P 0.52283(7) 0.91981(6) 0.40708(3) 0.00769(12) Uani 1 1 d . . . . .
P4 P 0.02963(7) 0.76705(6) 0.42257(3) 0.00769(12) Uani 1 1 d . . . . .
P5 P 0.33886(8) 0.40470(6) 0.43645(3) 0.00834(12) Uani 1 1 d . . . . .
P6 P 0.10271(7) 0.12107(6) 0.28119(3) 0.00684(11) Uani 1 1 d . . . . .
O1 O 0.2440(2) 0.9827(2) 0.80748(9) 0.0129(4) Uani 1 1 d . . . . .
O2 O 0.4716(2) 1.11745(19) 0.77203(9) 0.0142(4) Uani 1 1 d . . . . .
O3 O 0.2567(2) 1.0437(2) 0.69761(9) 0.0188(4) Uani 1 1 d . . . . .
O4 O 0.4380(2) 0.87705(18) 0.74824(9) 0.0117(4) Uani 1 1 d . . . . .
O5 O 0.3292(3) 0.7303(3) 0.64862(12) 0.0310(6) Uani 1 1 d . . . . .
O6 O 0.1127(2) 0.84203(19) 0.58817(10) 0.0144(4) Uani 1 1 d . . . . .
O7 O 0.2921(3) 0.6853(3) 0.53626(11) 0.0329(6) Uani 1 1 d . . . . .
O8 O 0.1151(3) 0.5942(2) 0.60690(12) 0.0217(5) Uani 1 1 d . . . . .
O9 O 0.4394(2) 0.89743(19) 0.46703(9) 0.0133(4) Uani 1 1 d . . . . .
O10 O 0.6949(2) 0.9363(2) 0.42272(9) 0.0151(4) Uani 1 1 d . . . . .
O11 O 0.4504(2) 1.0375(2) 0.37283(10) 0.0180(4) Uani 1 1 d . . . . .
O12 O 0.4926(2) 0.7869(2) 0.37381(10) 0.0172(4) Uani 1 1 d . . . . .
O13 O 0.1988(2) 0.7394(2) 0.41305(9) 0.0130(4) Uani 1 1 d . . . . .
O14 O 0.0062(2) 0.90903(18) 0.44890(9) 0.0097(3) Uani 1 1 d . . . . .
O15 O -0.0584(2) 0.7780(2) 0.35956(9) 0.0136(4) Uani 1 1 d . . . . .
O16 O -0.0479(3) 0.6674(2) 0.46242(11) 0.0217(5) Uani 1 1 d . . . . .
O17 O 0.4347(2) 0.52855(18) 0.42443(9) 0.0118(4) Uani 1 1 d . . . . .
O18 O 0.1671(3) 0.4365(3) 0.43359(12) 0.0291(6) Uani 1 1 d . . . . .
O19 O 0.3886(2) 0.3332(2) 0.49619(10) 0.0178(4) Uani 1 1 d . . . . .
O20 O 0.3519(3) 0.2987(2) 0.38567(11) 0.0276(6) Uani 1 1 d . . . . .
O21 O 0.2736(2) 0.1546(2) 0.27828(9) 0.0149(4) Uani 1 1 d . . . . .
O22 O 0.0793(2) 0.03027(19) 0.33741(9) 0.0116(4) Uani 1 1 d . . . . .
O23 O 0.0086(2) 0.2486(2) 0.28610(10) 0.0151(4) Uani 1 1 d . . . . .
O24 O 0.0692(2) 0.0375(2) 0.22336(9) 0.0156(4) Uani 1 1 d . . . . .

loop_
_atom_site_aniso_label
_atom_site_aniso_U_11
_atom_site_aniso_U_22
_atom_site_aniso_U_33
_atom_site_aniso_U_23
_atom_site_aniso_U_13
_atom_site_aniso_U_12
Ba1 0.01461(8) 0.01338(8) 0.01214(7) 0.00037(6) 0.00058(6) -0.00609(6)
Ba2 0.01249(7) 0.01281(7) 0.00904(7) 0.00033(5) 0.00042(5) -0.00458(6)
Ba3 0.01309(8) 0.01995(9) 0.01940(9) 0.00018(7) 0.00557(6) 0.00516(6)
Fe1 0.00654(15) 0.00758(15) 0.00719(16) 0.00091(12) -0.00090(12) -0.00002(12)
Fe2 0.01154(17) 0.00665(16) 0.01011(17) -0.00109(13) -0.00064(13) 0.00223(13)
Fe3 0.00766(16) 0.00649(15) 0.00806(16) 0.00057(12) -0.00143(13) -0.00094(12)
Co1A 0.0167(9) 0.0092(7) 0.0264(11) 0.0069(6) -0.0007(6) 0.0032(5)
Co1B 0.0167(9) 0.0092(7) 0.0264(11) 0.0069(6) -0.0007(6) 0.0032(5)
Co2 0.00953(16) 0.01423(18) 0.01679(19) -0.00564(14) 0.00131(14) 0.00179(13)
P1 0.0064(3) 0.0071(3) 0.0072(3) -0.0011(2) -0.0007(2) 0.0006(2)
P2 0.0067(3) 0.0081(3) 0.0081(3) 0.0014(2) -0.0002(2) -0.0001(2)
P3 0.0066(3) 0.0060(3) 0.0104(3) 0.0018(2) 0.0001(2) 0.0002(2)
P4 0.0073(3) 0.0062(3) 0.0097(3) 0.0011(2) 0.0013(2) 0.0013(2)
P5 0.0080(3) 0.0077(3) 0.0092(3) 0.0011(2) -0.0007(2) 0.0004(2)
P6 0.0055(3) 0.0069(3) 0.0082(3) 0.0009(2) 0.0011(2) -0.0001(2)
O1 0.0110(9) 0.0158(9) 0.0123(9) 0.0007(7) 0.0042(7) 0.0029(7)
O2 0.0143(9) 0.0120(9) 0.0164(10) -0.0053(7) 0.0016(8) -0.0039(7)
O3 0.0176(10) 0.0290(12) 0.0093(9) -0.0007(8) -0.0051(8) 0.0063(9)
O4 0.0116(9) 0.0079(8) 0.0159(9) 0.0002(7) 0.0046(7) 0.0018(7)
O5 0.0208(12) 0.0355(14) 0.0346(14) -0.0012(11) -0.0178(10) -0.0038(10)
O6 0.0172(10) 0.0083(8) 0.0176(10) -0.0011(7) -0.0021(8) 0.0025(7)
O7 0.0434(16) 0.0377(15) 0.0193(12) 0.0074(10) 0.0180(11) 0.0179(12)
O8 0.0172(10) 0.0106(9) 0.0380(14) 0.0053(9) 0.0060(9) -0.0032(8)
O9 0.0161(9) 0.0114(9) 0.0130(9) 0.0028(7) 0.0052(7) -0.0008(7)
O10 0.0072(8) 0.0277(11) 0.0102(9) 0.0035(8) -0.0005(7) -0.0024(8)
O11 0.0177(10) 0.0142(10) 0.0225(11) 0.0102(8) 0.0033(8) 0.0068(8)
O12 0.0140(9) 0.0122(9) 0.0257(11) -0.0083(8) 0.0035(8) -0.0022(7)
O13 0.0083(9) 0.0167(9) 0.0143(9) 0.0044(7) 0.0026(7) 0.0050(7)
O14 0.0105(8) 0.0084(8) 0.0101(8) -0.0016(6) 0.0004(7) 0.0015(7)
O15 0.0135(9) 0.0137(9) 0.0131(9) -0.0044(7) -0.0035(7) 0.0001(7)
O16 0.0170(10) 0.0131(10) 0.0362(13) 0.0132(9) 0.0121(9) 0.0039(8)
O17 0.0118(9) 0.0072(8) 0.0165(9) -0.0014(7) 0.0000(7) -0.0013(7)
O18 0.0144(10) 0.0362(14) 0.0373(15) 0.0183(11) 0.0056(10) 0.0046(10)
O19 0.0201(10) 0.0164(10) 0.0160(10) 0.0049(8) -0.0083(8) -0.0040(8)
O20 0.0556(17) 0.0126(10) 0.0153(11) -0.0051(8) 0.0096(11) -0.0096(10)
O21 0.0076(8) 0.0251(11) 0.0117(9) 0.0004(8) -0.0001(7) -0.0048(8)
O22 0.0122(9) 0.0104(8) 0.0124(9) 0.0044(7) 0.0036(7) 0.0020(7)
O23 0.0156(10) 0.0113(9) 0.0186(10) 0.0033(8) 0.0032(8) 0.0059(7)
O24 0.0165(10) 0.0175(10) 0.0128(9) -0.0046(8) 0.0015(8) -0.0083(8)

loop_
_atom_type_symbol
_atom_type_description
_atom_type_scat_dispersion_real
_atom_type_scat_dispersion_imag
_atom_type_scat_source
O O 0.0106 0.0060 'International Tables Vol C Tables 4.2.6.8 and 6.1.1.4'
P P 0.1023 0.0942 'International Tables Vol C Tables 4.2.6.8 and 6.1.1.4'
Fe Fe 0.3463 0.8444 'International Tables Vol C Tables 4.2.6.8 and 6.1.1.4'
Co Co 0.3494 0.9721 'International Tables Vol C Tables 4.2.6.8 and 6.1.1.4'
Ba Ba -0.3244 2.2819 'International Tables Vol C Tables 4.2.6.8 and 6.1.1.4'

loop_
_geom_angle_atom_site_label_1
_geom_angle_atom_site_label_2
_geom_angle_atom_site_label_3
_geom_angle
_geom_angle_site_symmetry_1
_geom_angle_site_symmetry_3
_geom_angle_publ_flag
O23 Ba1 O4 98.53(6) 3_566 . ?
O23 Ba1 O13 115.09(6) 3_566 4_576 ?
O4 Ba1 O13 107.08(6) . 4_576 ?
O23 Ba1 O12 164.96(6) 3_566 4_576 ?
O4 Ba1 O12 71.27(6) . 4_576 ?
O13 Ba1 O12 60.00(6) 4_576 4_576 ?
O23 Ba1 O22 90.25(6) 3_566 4_566 ?
O4 Ba1 O22 167.93(6) . 4_566 ?
O13 Ba1 O22 76.20(6) 4_576 4_566 ?
O12 Ba1 O22 101.58(6) 4_576 4_566 ?
O23 Ba1 O1 83.52(6) 3_566 . ?
O4 Ba1 O1 51.24(5) . . ?
O13 Ba1 O1 69.99(6) 4_576 . ?
O12 Ba1 O1 81.46(6) 4_576 . ?
O22 Ba1 O1 138.79(5) 4_566 . ?
O23 Ba1 O15 68.52(6) 3_566 4_576 ?
O4 Ba1 O15 133.70(5) . 4_576 ?
O13 Ba1 O15 50.57(5) 4_576 4_576 ?
O12 Ba1 O15 110.10(6) 4_576 4_576 ?
O22 Ba1 O15 57.44(5) 4_566 4_576 ?
O1 Ba1 O15 82.65(5) . 4_576 ?
O23 Ba1 O2 114.30(6) 3_566 2_646 ?
O4 Ba1 O2 56.47(5) . 2_646 ?
O13 Ba1 O2 129.75(6) 4_576 2_646 ?
O12 Ba1 O2 69.88(6) 4_576 2_646 ?
O22 Ba1 O2 112.30(5) 4_566 2_646 ?
O1 Ba1 O2 107.32(5) . 2_646 ?
O15 Ba1 O2 169.73(5) 4_576 2_646 ?
O23 Ba1 O24 61.10(6) 3_566 4_566 ?
O4 Ba1 O24 128.93(6) . 4_566 ?
O13 Ba1 O24 123.99(6) 4_576 4_566 ?
O12 Ba1 O24 133.89(5) 4_576 4_566 ?
O22 Ba1 O24 49.32(5) 4_566 4_566 ?
O1 Ba1 O24 144.62(5) . 4_566 ?
O15 Ba1 O24 84.92(5) 4_576 4_566 ?
O2 Ba1 O24 88.06(5) 2_646 4_566 ?
O23 Ba1 O5 66.98(6) 3_566 . ?
O4 Ba1 O5 53.50(6) . . ?
O13 Ba1 O5 159.49(6) 4_576 . ?
O12 Ba1 O5 112.26(6) 4_576 . ?
O22 Ba1 O5 124.21(6) 4_566 . ?
O1 Ba1 O5 90.50(6) . . ?
O15 Ba1 O5 135.46(6) 4_576 . ?
O2 Ba1 O5 48.93(6) 2_646 . ?
O24 Ba1 O5 75.68(6) 4_566 . ?
O14 Ba2 O10 98.42(6) 3_676 . ?
O14 Ba2 O14 63.69(7) 3_676 1_655 ?
O10 Ba2 O14 60.08(6) . 1_655 ?
O14 Ba2 O19 166.46(6) 3_676 3_666 ?
O10 Ba2 O19 74.16(6) . 3_666 ?
O14 Ba2 O19 102.82(6) 1_655 3_666 ?
O14 Ba2 O20 138.93(6) 3_676 3_666 ?
O10 Ba2 O20 122.28(7) . 3_666 ?
O14 Ba2 O20 139.74(6) 1_655 3_666 ?
O19 Ba2 O20 50.88(6) 3_666 3_666 ?
O14 Ba2 O9 86.08(6) 3_676 3_676 ?
O10 Ba2 O9 70.46(6) . 3_676 ?
O14 Ba2 O9 114.72(5) 1_655 3_676 ?
O19 Ba2 O9 101.61(6) 3_666 3_676 ?
O20 Ba2 O9 101.57(7) 3_666 3_676 ?
O14 Ba2 O22 60.17(5) 3_676 3_666 ?
O10 Ba2 O22 155.92(6) . 3_666 ?
O14 Ba2 O22 112.71(5) 1_655 3_666 ?
O19 Ba2 O22 129.04(6) 3_666 3_666 ?
O20 Ba2 O22 78.87(6) 3_666 3_666 ?
O9 Ba2 O22 95.52(5) 3_676 3_666 ?
O14 Ba2 O11 105.16(6) 3_676 3_676 ?
O10 Ba2 O11 113.05(6) . 3_676 ?
O14 Ba2 O11 163.73(5) 1_655 3_676 ?
O19 Ba2 O11 88.26(6) 3_666 3_676 ?
O20 Ba2 O11 56.49(6) 3_666 3_676 ?
O9 Ba2 O11 50.46(5) 3_676 3_676 ?
O22 Ba2 O11 66.95(6) 3_666 3_676 ?
O14 Ba2 O6 58.90(5) 3_676 1_655 ?
O10 Ba2 O6 126.74(6) . 1_655 ?
O14 Ba2 O6 66.78(6) 1_655 1_655 ?
O19 Ba2 O6 116.21(6) 3_666 1_655 ?
O20 Ba2 O6 95.82(7) 3_666 1_655 ?
O9 Ba2 O6 141.14(6) 3_676 1_655 ?
O22 Ba2 O6 54.11(5) 3_666 1_655 ?
O11 Ba2 O6 119.10(6) 3_676 1_655 ?
O14 Ba2 O16 105.01(6) 3_676 1_655 ?
O10 Ba2 O16 74.19(6) . 1_655 ?
O14 Ba2 O16 48.07(5) 1_655 1_655 ?
O19 Ba2 O16 62.34(6) 3_666 1_655 ?
O20 Ba2 O16 92.13(6) 3_666 1_655 ?
O9 Ba2 O16 144.15(6) 3_676 1_655 ?
O22 Ba2 O16 119.73(6) 3_666 1_655 ?
O11 Ba2 O16 147.38(6) 3_676 1_655 ?
O6 Ba2 O16 68.17(6) 1_655 1_655 ?
O12 Ba3 O8 146.16(7) . 3_666 ?
O12 Ba3 O24 144.60(6) . 2_655 ?
O8 Ba3 O24 63.36(6) 3_666 2_655 ?
O12 Ba3 O15 92.89(6) . 1_655 ?
O8 Ba3 O15 86.05(6) 3_666 1_655 ?
O24 Ba3 O15 64.61(6) 2_655 1_655 ?
O12 Ba3 O21 101.42(7) . 2_655 ?
O8 Ba3 O21 111.68(7) 3_666 2_655 ?
O24 Ba3 O21 50.32(6) 2_655 2_655 ?
O15 Ba3 O21 80.40(6) 1_655 2_655 ?
O12 Ba3 O17 62.44(6) . . ?
O8 Ba3 O17 95.25(6) 3_666 . ?
O24 Ba3 O17 152.22(6) 2_655 . ?
O15 Ba3 O17 135.22(6) 1_655 . ?
O21 Ba3 O17 137.84(6) 2_655 . ?
O12 Ba3 O4 70.06(6) . 4_575 ?
O8 Ba3 O4 136.65(6) 3_666 4_575 ?
O24 Ba3 O4 98.86(6) 2_655 4_575 ?
O15 Ba3 O4 123.56(5) 1_655 4_575 ?
O21 Ba3 O4 53.47(5) 2_655 4_575 ?
O17 Ba3 O4 84.60(5) . 4_575 ?
O12 Ba3 O2 103.56(6) . 4_575 ?
O8 Ba3 O2 92.16(6) 3_666 4_575 ?
O24 Ba3 O2 89.78(6) 2_655 4_575 ?
O15 Ba3 O2 152.15(6) 1_655 4_575 ?
O21 Ba3 O2 74.47(6) 2_655 4_575 ?
O17 Ba3 O2 72.63(5) . 4_575 ?
O4 Ba3 O2 46.35(5) 4_575 4_575 ?
O12 Ba3 O5 133.26(7) . 3_666 ?
O8 Ba3 O5 46.25(6) 3_666 3_666 ?
O24 Ba3 O5 79.36(7) 2_655 3_666 ?
O15 Ba3 O5 130.34(6) 1_655 3_666 ?
O21 Ba3 O5 102.50(7) 2_655 3_666 ?
O17 Ba3 O5 72.90(6) . 3_666 ?
O4 Ba3 O5 93.61(5) 4_575 3_666 ?
O2 Ba3 O5 47.27(5) 4_575 3_666 ?
O3 Fe1 O6 118.72(9) . . ?
O3 Fe1 O10 87.76(9) . 3_676 ?
O6 Fe1 O10 89.08(9) . 3_676 ?
O3 Fe1 O22 102.95(9) . 3_566 ?
O6 Fe1 O22 84.94(8) . 3_566 ?
O10 Fe1 O22 169.24(8) 3_676 3_566 ?
O3 Fe1 O14 153.16(9) . 3_576 ?
O6 Fe1 O14 86.83(8) . 3_576 ?
O10 Fe1 O14 84.40(8) 3_676 3_576 ?
O22 Fe1 O14 86.35(8) 3_566 3_576 ?
O3 Fe1 O15 86.02(9) . 3_576 ?
O6 Fe1 O15 155.03(8) . 3_576 ?
O10 Fe1 O15 95.64(9) 3_676 3_576 ?
O22 Fe1 O15 86.19(8) 3_566 3_576 ?
O14 Fe1 O15 69.33(7) 3_576 3_576 ?
O7 Fe2 O17 113.08(11) . . ?
O7 Fe2 O9 99.26(11) . . ?
O17 Fe2 O9 147.05(8) . . ?
O7 Fe2 O13 92.89(10) . . ?
O17 Fe2 O13 94.67(8) . . ?
O9 Fe2 O13 89.69(8) . . ?
O7 Fe2 O19 95.48(11) . 3_666 ?
O17 Fe2 O19 81.86(8) . 3_666 ?
O9 Fe2 O19 89.17(8) . 3_666 ?
O13 Fe2 O19 171.62(9) . 3_666 ?
O7 Fe2 O12 163.04(10) . . ?
O17 Fe2 O12 82.55(8) . . ?
O9 Fe2 O12 66.29(8) . . ?
O13 Fe2 O12 78.74(8) . . ?
O19 Fe2 O12 93.22(8) 3_666 . ?
O20 Fe3 O21 92.00(10) . . ?
O20 Fe3 O5 97.05(12) . 3_666 ?
O21 Fe3 O5 169.03(11) . 3_666 ?
O20 Fe3 O4 174.27(10) . 3_666 ?
O21 Fe3 O4 82.93(8) . 3_666 ?
O5 Fe3 O4 87.71(10) 3_666 3_666 ?
O20 Fe3 O2 91.96(9) . 4_575 ?
O21 Fe3 O2 91.27(9) . 4_575 ?
O5 Fe3 O2 82.27(10) 3_666 4_575 ?
O4 Fe3 O2 85.50(8) 3_666 4_575 ?
O20 Fe3 O11 87.41(9) . 1_545 ?
O21 Fe3 O11 87.25(9) . 1_545 ?
O5 Fe3 O11 99.30(10) 3_666 1_545 ?
O4 Fe3 O11 94.98(8) 3_666 1_545 ?
O2 Fe3 O11 178.37(9) 4_575 1_545 ?
O16 Co1A O16 180.0 3_566 . ?
O16 Co1A O18 83.96(9) 3_566 . ?
O16 Co1A O18 96.04(9) . . ?
O16 Co1A O18 96.04(9) 3_566 3_566 ?
O16 Co1A O18 83.96(9) . 3_566 ?
O18 Co1A O18 180.0 . 3_566 ?
O16 Co1B O16 158.68(7) . 3_566 ?
O16 Co1B O18 97.65(14) . . ?
O16 Co1B O18 84.80(13) 3_566 . ?
O16 Co1B O18 80.21(12) . 3_566 ?
O16 Co1B O18 91.00(13) 3_566 3_566 ?
O18 Co1B O18 162.20(7) . 3_566 ?
O1 Co2 O8 151.54(9) . 2_556 ?
O1 Co2 O24 86.70(8) . 3_566 ?
O8 Co2 O24 89.09(9) 2_556 3_566 ?
O1 Co2 O23 113.47(8) . 4_576 ?
O8 Co2 O23 94.66(9) 2_556 4_576 ?
O24 Co2 O23 90.09(8) 3_566 4_576 ?
O1 Co2 O18 90.64(8) . 4_576 ?
O8 Co2 O18 73.77(9) 2_556 4_576 ?
O24 Co2 O18 137.44(9) 3_566 4_576 ?
O23 Co2 O18 129.12(9) 4_576 4_576 ?
O3 P1 O1 109.85(12) . . ?
O3 P1 O2 111.55(13) . . ?
O1 P1 O2 113.26(12) . . ?
O3 P1 O4 110.18(12) . . ?
O1 P1 O4 104.67(11) . . ?
O2 P1 O4 107.06(11) . . ?
O7 P2 O5 110.89(16) . . ?
O7 P2 O6 112.27(13) . . ?
O5 P2 O6 110.74(14) . . ?
O7 P2 O8 105.23(15) . . ?
O5 P2 O8 106.61(15) . . ?
O6 P2 O8 110.82(12) . . ?
O11 P3 O10 113.82(12) . . ?
O11 P3 O12 112.49(13) . . ?
O10 P3 O12 109.96(12) . . ?
O11 P3 O9 109.24(12) . . ?
O10 P3 O9 108.97(11) . . ?
O12 P3 O9 101.61(12) . . ?
O16 P4 O13 115.24(12) . . ?
O16 P4 O15 110.34(13) . . ?
O13 P4 O15 109.07(11) . . ?
O16 P4 O14 108.49(12) . . ?
O13 P4 O14 111.40(11) . . ?
O15 P4 O14 101.42(11) . . ?
O17 P5 O18 111.59(13) . . ?
O17 P5 O19 113.22(11) . . ?
O18 P5 O19 111.27(13) . . ?
O17 P5 O20 111.76(12) . . ?
O18 P5 O20 102.94(16) . . ?
O19 P5 O20 105.43(13) . . ?
O23 P6 O21 110.36(12) . . ?
O23 P6 O24 115.87(12) . . ?
O21 P6 O24 103.09(11) . . ?
O23 P6 O22 109.83(11) . . ?
O21 P6 O22 109.36(11) . . ?
O24 P6 O22 108.02(11) . . ?

loop_
_geom_bond_atom_site_label_1
_geom_bond_atom_site_label_2
_geom_bond_distance
_geom_bond_site_symmetry_2
_geom_bond_publ_flag
Ba1 O23 2.711(2) 3_566 ?
Ba1 O4 2.7210(19) . ?
Ba1 O13 2.773(2) 4_576 ?
Ba1 O12 2.793(2) 4_576 ?
Ba1 O22 2.8599(19) 4_566 ?
Ba1 O1 2.881(2) . ?
Ba1 O15 3.049(2) 4_576 ?
Ba1 O2 3.066(2) 2_646 ?
Ba1 O24 3.096(2) 4_566 ?
Ba1 O5 3.290(3) . ?
Ba2 O14 2.6514(19) 3_676 ?
Ba2 O10 2.674(2) . ?
Ba2 O14 2.8181(19) 1_655 ?
Ba2 O19 2.842(2) 3_666 ?
Ba2 O20 2.855(2) 3_666 ?
Ba2 O9 2.871(2) 3_676 ?
Ba2 O22 2.965(2) 3_666 ?
Ba2 O11 2.985(2) 3_676 ?
Ba2 O6 3.005(2) 1_655 ?
Ba2 O16 3.210(2) 1_655 ?
Ba3 O12 2.584(2) . ?
Ba3 O8 2.766(2) 3_666 ?
Ba3 O24 2.786(2) 2_655 ?
Ba3 O15 2.847(2) 1_655 ?
Ba3 O21 2.850(2) 2_655 ?
Ba3 O17 2.917(2) . ?
Ba3 O4 2.984(2) 4_575 ?
Ba3 O2 3.264(2) 4_575 ?
Ba3 O5 3.320(3) 3_666 ?
Fe1 O3 1.884(2) . ?
Fe1 O6 1.979(2) . ?
Fe1 O10 2.006(2) 3_676 ?
Fe1 O22 2.043(2) 3_566 ?
Fe1 O14 2.0904(19) 3_576 ?
Fe1 O15 2.120(2) 3_576 ?
Fe2 O7 1.872(2) . ?
Fe2 O17 1.9780(19) . ?
Fe2 O9 1.987(2) . ?
Fe2 O13 2.0250(19) . ?
Fe2 O19 2.060(2) 3_666 ?
Fe2 O12 2.346(2) . ?
Fe3 O20 1.947(2) . ?
Fe3 O21 1.9581(19) . ?
Fe3 O5 1.963(2) 3_666 ?
Fe3 O4 2.009(2) 3_666 ?
Fe3 O2 2.0484(19) 4_575 ?
Fe3 O11 2.055(2) 1_545 ?
Co1A O16 1.901(2) 3_566 ?
Co1A O16 1.901(2) . ?
Co1A O18 2.205(3) . ?
Co1A O18 2.205(3) 3_566 ?
Co1B O16 1.924(3) . ?
Co1B O16 1.945(3) 3_566 ?
Co1B O18 2.137(4) . ?
Co1B O18 2.328(4) 3_566 ?
Co2 O1 1.9547(19) . ?
Co2 O8 2.063(2) 2_556 ?
Co2 O24 2.093(2) 3_566 ?
Co2 O23 2.104(2) 4_576 ?
Co2 O18 2.237(3) 4_576 ?
P1 O3 1.519(2) . ?
P1 O1 1.523(2) . ?
P1 O2 1.532(2) . ?
P1 O4 1.5424(19) . ?
P2 O7 1.519(2) . ?
P2 O5 1.522(2) . ?
P2 O6 1.523(2) . ?
P2 O8 1.526(2) . ?
P3 O11 1.514(2) . ?
P3 O10 1.527(2) . ?
P3 O12 1.531(2) . ?
P3 O9 1.551(2) . ?
P4 O16 1.508(2) . ?
P4 O13 1.524(2) . ?
P4 O15 1.545(2) . ?
P4 O14 1.5494(19) . ?
P5 O17 1.524(2) . ?
P5 O18 1.527(2) . ?
P5 O19 1.532(2) . ?
P5 O20 1.544(2) . ?
P6 O23 1.522(2) . ?
P6 O21 1.530(2) . ?
P6 O24 1.531(2) . ?
P6 O22 1.551(2) . ?
